data_4087732
loop_
_publ_author_name
'Melen, Rebecca L.'
'Wilkins, Lewis C.'
'Kariuki, Benson M.'
'Wadepohl, Hubert'
'Gade, Lutz H.'
'Hashmi, A. Stephen K.'
'Stephan, Douglas W.'
'Hansmann, Max M.'

_publ_section_title
;
 Diverging Pathways in the Activation of Allenes with Lewis Acids and
 Bases: Addition, 1,2-Carboboration, and Cyclization
;
_journal_issue 16
_journal_name_full Organometallics
_journal_page_first 4127
_journal_paper_doi 10.1021/acs.organomet.5b00546
_journal_volume 34
_journal_year 2015
_chemical_formula_moiety 'C50 H31 B F15 O P, 2 (C H Cl3)'
_chemical_formula_sum 'C52 H33 B Cl6 F15 O P'
_chemical_formula_weight 1213.26
_space_group_crystal_system monoclinic
_space_group_IT_number 14
_space_group_name_Hall '-P 2yn'
_space_group_name_H-M_alt 'P 1 21/n 1'
_atom_sites_solution_hydrogens geom
_atom_sites_solution_primary direct
_audit_creation_method SHELXL-2013
_cell_angle_alpha 90
_cell_angle_beta 107.5893(18)
_cell_angle_gamma 90
_cell_formula_units_Z 4
_cell_length_a 12.9285(2)
_cell_length_b 20.8057(3)
_cell_length_c 20.3530(3)
_cell_measurement_reflns_used 7971
_cell_measurement_temperature 150(2)
_cell_measurement_theta_max 74.046
_cell_measurement_theta_min 3.586
_cell_volume 5218.72(14)
_computing_cell_refinement
;
CrysAlisPro, Agilent Technologies,
Version 1.171.37.35g (release 09-12-2014 CrysAlis171 .NET)
(compiled Dec  9 2014,15:38:47)
;
_computing_data_collection
;
CrysAlisPro, Agilent Technologies,
Version 1.171.37.35g (release 09-12-2014 CrysAlis171 .NET)
(compiled Dec  9 2014,15:38:47)
;
_computing_data_reduction
;
CrysAlisPro, Agilent Technologies,
Version 1.171.37.35g (release 09-12-2014 CrysAlis171 .NET)
(compiled Dec  9 2014,15:38:47)
;
_computing_molecular_graphics SHELXTL
_computing_publication_material SHELXTL
_computing_structure_refinement 'SHELXL-2013 (Sheldrick, 2013)'
_computing_structure_solution SHELXS
_diffrn_ambient_temperature 150(2)
_diffrn_measured_fraction_theta_full 0.999
_diffrn_measured_fraction_theta_max 0.975
_diffrn_measurement_device_type 'Agilent SuperNova with CCD detector'
_diffrn_measurement_method 'omega scans'
_diffrn_radiation_type CuK\a
_diffrn_radiation_wavelength 1.54184
_diffrn_reflns_av_R_equivalents 0.0304
_diffrn_reflns_av_unetI/netI 0.0385
_diffrn_reflns_Laue_measured_fraction_full 0.999
_diffrn_reflns_Laue_measured_fraction_max 0.975
_diffrn_reflns_limit_h_max 15
_diffrn_reflns_limit_h_min -16
_diffrn_reflns_limit_k_max 21
_diffrn_reflns_limit_k_min -25
_diffrn_reflns_limit_l_max 19
_diffrn_reflns_limit_l_min -25
_diffrn_reflns_number 21771
_diffrn_reflns_point_group_measured_fraction_full 0.999
_diffrn_reflns_point_group_measured_fraction_max 0.975
_diffrn_reflns_theta_full 67.684
_diffrn_reflns_theta_max 74.137
_diffrn_reflns_theta_min 3.621
_diffrn_source 'sealed tube'
_exptl_absorpt_coefficient_mu 4.126
_exptl_absorpt_correction_T_max 0.993
_exptl_absorpt_correction_T_min 0.981
_exptl_absorpt_correction_type gaussian
_exptl_absorpt_process_details
;
CrysAlisPro, Agilent Technologies,
Version 1.171.37.35g (release 09-12-2014 CrysAlis171 .NET)
(compiled Dec  9 2014,15:38:47)
Numerical absorption correction based on gaussian integration over
a multifaceted crystal model. Empirical absorption correction using 
spherical harmonics, implemented in SCALE3 ABSPACK scaling algorithm.
;
_exptl_crystal_colour colourless
_exptl_crystal_density_diffrn 1.544
_exptl_crystal_description block
_exptl_crystal_F_000 2440
_exptl_crystal_size_max 0.280
_exptl_crystal_size_mid 0.100
_exptl_crystal_size_min 0.090
_refine_diff_density_max 1.287
_refine_diff_density_min -1.147
_refine_diff_density_rms 0.085
_refine_ls_extinction_method none
_refine_ls_goodness_of_fit_ref 1.040
_refine_ls_hydrogen_treatment constr
_refine_ls_matrix_type full
_refine_ls_number_parameters 697
_refine_ls_number_reflns 10346
_refine_ls_number_restraints 1
_refine_ls_restrained_S_all 1.040
_refine_ls_R_factor_all 0.0802
_refine_ls_R_factor_gt 0.0651
_refine_ls_shift/su_max 0.001
_refine_ls_shift/su_mean 0.000
_refine_ls_structure_factor_coef Fsqd
_refine_ls_weighting_details 'w=1/[\s^2^(Fo^2^)+(0.1023P)^2^+7.8253P] where P=(Fo^2^+2Fc^2^)/3'
_refine_ls_weighting_scheme calc
_refine_ls_wR_factor_gt 0.1759
_refine_ls_wR_factor_ref 0.1931
_reflns_Friedel_coverage 0.000
_reflns_number_gt 8293
_reflns_number_total 10346
_reflns_threshold_expression 'I > 2\s(I)'
_cod_data_source_file cmpd_2b.cif
_cod_data_source_block 2b
_cod_original_cell_volume 5218.72(15)
_cod_original_sg_symbol_H-M 'P 21/n'
_cod_database_code 4087732
_shelx_space_group_comment
;
The symmetry employed for this shelxl refinement is uniquely defined
by the following loop, which should always be used as a source of
symmetry information in preference to the above space-group names.
They are only intended as comments.
;
_shelx_estimated_absorpt_t_min 0.391
_shelx_estimated_absorpt_t_max 0.708
_shelxl_version_number 2013-3

loop_
_space_group_symop_operation_xyz
'x, y, z'
'-x+1/2, y+1/2, -z+1/2'
'-x, -y, -z'
'x-1/2, -y-1/2, z-1/2'

loop_
_atom_site_label
_atom_site_type_symbol
_atom_site_fract_x
_atom_site_fract_y
_atom_site_fract_z
_atom_site_U_iso_or_equiv
_atom_site_adp_type
_atom_site_occupancy
_atom_site_site_symmetry_order
_atom_site_calc_flag
_atom_site_refinement_flags_posn
_atom_site_refinement_flags_adp
_atom_site_refinement_flags_occupancy
_atom_site_disorder_assembly
_atom_site_disorder_group
P1 P 0.81819(6) 0.23415(3) 0.31617(4) 0.02056(17) Uani 1 1 d . . . . .
B1 B 0.9914(3) 0.03469(16) 0.20145(16) 0.0216(6) Uani 1 1 d . . . . .
O1 O 0.94791(16) 0.01298(10) 0.25789(10) 0.0221(4) Uani 1 1 d . . . . .
C11 C 1.0248(2) -0.03363(14) 0.17126(15) 0.0225(6) Uani 1 1 d . . . . .
C12 C 1.0026(2) -0.05088(15) 0.10239(15) 0.0249(6) Uani 1 1 d . . . . .
F12 F 0.94694(16) -0.01162(9) 0.05170(9) 0.0315(4) Uani 1 1 d . . . . .
C13 C 1.0348(2) -0.10895(16) 0.08057(15) 0.0265(6) Uani 1 1 d . . . . .
F13 F 1.01258(17) -0.12227(10) 0.01360(10) 0.0369(4) Uani 1 1 d . . . . .
C14 C 1.0893(2) -0.15347(15) 0.12858(17) 0.0287(6) Uani 1 1 d . . . . .
F14 F 1.11979(17) -0.20990(10) 0.10846(11) 0.0406(5) Uani 1 1 d . . . . .
C15 C 1.1130(2) -0.13903(16) 0.19779(16) 0.0276(6) Uani 1 1 d . . . . .
F15 F 1.16605(17) -0.18179(10) 0.24565(11) 0.0389(5) Uani 1 1 d . . . . .
C16 C 1.0829(2) -0.07997(15) 0.21704(15) 0.0245(6) Uani 1 1 d . . . . .
F16 F 1.11452(15) -0.06826(9) 0.28574(9) 0.0323(4) Uani 1 1 d . . . . .
C21 C 0.8931(2) 0.07276(14) 0.14372(14) 0.0239(6) Uani 1 1 d . . . . .
C22 C 0.8938(3) 0.13472(15) 0.11951(16) 0.0274(6) Uani 1 1 d . . . . .
F22 F 0.97972(17) 0.17374(9) 0.14530(11) 0.0386(5) Uani 1 1 d . . . . .
C23 C 0.8083(3) 0.16197(16) 0.06863(18) 0.0356(7) Uani 1 1 d . . . . .
F23 F 0.8154(2) 0.22241(11) 0.04694(14) 0.0548(6) Uani 1 1 d . . . . .
C24 C 0.7158(3) 0.12713(18) 0.04065(18) 0.0374(8) Uani 1 1 d . . . . .
F24 F 0.63154(19) 0.15241(12) -0.00856(14) 0.0578(7) Uani 1 1 d . . . . .
C25 C 0.7086(3) 0.06581(17) 0.06442(18) 0.0327(7) Uani 1 1 d . . . . .
F25 F 0.61704(16) 0.03166(11) 0.03755(13) 0.0482(6) Uani 1 1 d . . . . .
C26 C 0.7957(2) 0.04044(15) 0.11453(16) 0.0264(6) Uani 1 1 d . . . . .
F26 F 0.78346(15) -0.02050(9) 0.13354(11) 0.0355(4) Uani 1 1 d . . . . .
C31 C 1.1069(2) 0.07477(14) 0.23005(15) 0.0237(6) Uani 1 1 d . . . . .
C32 C 1.1663(2) 0.08566(16) 0.29820(15) 0.0274(6) Uani 1 1 d . . . . .
F32 F 1.13121(15) 0.06449(10) 0.35064(9) 0.0340(4) Uani 1 1 d . . . . .
C33 C 1.2651(3) 0.11780(17) 0.31859(16) 0.0325(7) Uani 1 1 d . . . . .
F33 F 1.31788(18) 0.12715(13) 0.38549(11) 0.0493(6) Uani 1 1 d . . . . .
C34 C 1.3092(3) 0.14056(19) 0.26947(19) 0.0369(8) Uani 1 1 d . . . . .
F34 F 1.40472(19) 0.17129(14) 0.28811(13) 0.0560(7) Uani 1 1 d . . . . .
C35 C 1.2551(3) 0.12957(18) 0.20097(18) 0.0353(7) Uani 1 1 d . . . . .
F35 F 1.2985(2) 0.15013(14) 0.15250(12) 0.0553(7) Uani 1 1 d . . . . .
C36 C 1.1583(3) 0.09697(16) 0.18336(16) 0.0284(6) Uani 1 1 d . . . . .
F36 F 1.11211(16) 0.08591(10) 0.11562(9) 0.0355(4) Uani 1 1 d . . . . .
C41 C 0.8621(2) 0.00573(13) 0.34180(14) 0.0213(5) Uani 1 1 d . . . . .
C42 C 0.9359(3) -0.03189(16) 0.39078(17) 0.0311(7) Uani 1 1 d . . . . .
H42 H 1.0112 -0.0291 0.3956 0.037 Uiso 1 1 calc R U . . .
C43 C 0.8996(3) -0.07337(17) 0.43247(17) 0.0358(7) Uani 1 1 d . . . . .
H43 H 0.9507 -0.0987 0.4658 0.043 Uiso 1 1 calc R U . . .
C44 C 0.7899(3) -0.07858(17) 0.42638(16) 0.0351(7) Uani 1 1 d . . . . .
C45 C 0.7168(3) -0.04156(17) 0.37669(17) 0.0342(7) Uani 1 1 d . . . . .
H45 H 0.6413 -0.0450 0.3711 0.041 Uiso 1 1 calc R U . . .
C46 C 0.7528(2) 0.00050(15) 0.33497(15) 0.0267(6) Uani 1 1 d . . . . .
H46 H 0.7018 0.0258 0.3016 0.032 Uiso 1 1 calc R U . . .
C47 C 0.7531(4) -0.1231(2) 0.4734(2) 0.0551(11) Uani 1 1 d . . . . .
H47A H 0.7659 -0.1678 0.4626 0.083 Uiso 1 1 calc R U . . .
H47B H 0.6755 -0.1166 0.4668 0.083 Uiso 1 1 calc R U . . .
H47C H 0.7941 -0.1138 0.5215 0.083 Uiso 1 1 calc R U . . .
C48 C 0.9023(2) 0.04851(14) 0.29622(14) 0.0203(5) Uani 1 1 d . . . . .
C49 C 0.8938(2) 0.11331(14) 0.29475(14) 0.0224(5) Uani 1 1 d . . . . .
H49 H 0.9126 0.1355 0.2592 0.027 Uiso 1 1 calc R U . . .
C50 C 0.8576(2) 0.15198(14) 0.34402(15) 0.0228(6) Uani 1 1 d . . . . .
C51 C 0.8604(3) 0.13703(15) 0.40817(16) 0.0290(6) Uani 1 1 d . . . . .
H51A H 0.8887 0.0967 0.4272 0.035 Uiso 1 1 calc R U . . .
H51B H 0.8342 0.1667 0.4349 0.035 Uiso 1 1 calc R U . . .
C61 C 0.6926(2) 0.23522(14) 0.24620(15) 0.0237(6) Uani 1 1 d . . . . .
C62 C 0.6328(2) 0.29252(15) 0.22601(16) 0.0271(6) Uani 1 1 d . . . . .
C63 C 0.5368(3) 0.28823(17) 0.17109(18) 0.0328(7) Uani 1 1 d . . . . .
H63 H 0.4947 0.3259 0.1564 0.039 Uiso 1 1 calc R U . . .
C64 C 0.5013(3) 0.23068(18) 0.13753(19) 0.0375(8) Uani 1 1 d . . . . .
H64 H 0.4358 0.2295 0.1004 0.045 Uiso 1 1 calc R U . . .
C65 C 0.5605(3) 0.17511(17) 0.15766(18) 0.0362(7) Uani 1 1 d . . . . .
H65 H 0.5360 0.1357 0.1346 0.043 Uiso 1 1 calc R U . . .
C66 C 0.6567(3) 0.17711(15) 0.21211(16) 0.0290(6) Uani 1 1 d . . . . .
H66 H 0.6979 0.1390 0.2261 0.035 Uiso 1 1 calc R U . . .
C67 C 0.6649(3) 0.35668(15) 0.25961(18) 0.0327(7) Uani 1 1 d . . . . .
H67A H 0.6224 0.3905 0.2300 0.049 Uiso 1 1 calc R U . . .
H67B H 0.7423 0.3641 0.2664 0.049 Uiso 1 1 calc R U . . .
H67C H 0.6509 0.3574 0.3043 0.049 Uiso 1 1 calc R U . . .
C71 C 0.8031(2) 0.28100(14) 0.38732(15) 0.0244(6) Uani 1 1 d . . . . .
C72 C 0.7154(3) 0.27150(16) 0.41386(16) 0.0284(6) Uani 1 1 d . . . . .
C73 C 0.7088(3) 0.31178(18) 0.46740(17) 0.0352(7) Uani 1 1 d . . . . .
H73 H 0.6514 0.3058 0.4869 0.042 Uiso 1 1 calc R U . . .
C74 C 0.7840(3) 0.36020(18) 0.49274(17) 0.0384(8) Uani 1 1 d . . . . .
H74 H 0.7766 0.3874 0.5286 0.046 Uiso 1 1 calc R U . . .
C75 C 0.8697(3) 0.36932(16) 0.46632(17) 0.0352(7) Uani 1 1 d . . . . .
H75 H 0.9213 0.4024 0.4839 0.042 Uiso 1 1 calc R U . . .
C76 C 0.8793(3) 0.32960(15) 0.41375(16) 0.0280(6) Uani 1 1 d . . . . .
H76 H 0.9382 0.3354 0.3955 0.034 Uiso 1 1 calc R U . . .
C77 C 0.6257(3) 0.22330(19) 0.38542(19) 0.0383(8) Uani 1 1 d . . . . .
H77A H 0.5873 0.2155 0.4194 0.057 Uiso 1 1 calc R U . . .
H77B H 0.6568 0.1829 0.3754 0.057 Uiso 1 1 calc R U . . .
H77C H 0.5748 0.2402 0.3429 0.057 Uiso 1 1 calc R U . . .
C81 C 0.9243(2) 0.26606(13) 0.28396(15) 0.0230(6) Uani 1 1 d . . . . .
C82 C 1.0358(2) 0.25751(14) 0.31978(16) 0.0267(6) Uani 1 1 d . . . . .
C83 C 1.1100(3) 0.27875(17) 0.28695(19) 0.0344(7) Uani 1 1 d . . . . .
H83 H 1.1854 0.2739 0.3100 0.041 Uiso 1 1 calc R U . . .
C84 C 1.0781(3) 0.30659(18) 0.2222(2) 0.0376(8) Uani 1 1 d . . . . .
H84 H 1.1310 0.3196 0.2012 0.045 Uiso 1 1 calc R U . . .
C85 C 0.9693(3) 0.31541(17) 0.18811(18) 0.0349(7) Uani 1 1 d . . . . .
H85 H 0.9470 0.3355 0.1441 0.042 Uiso 1 1 calc R U . . .
C86 C 0.8927(3) 0.29460(15) 0.21884(16) 0.0285(6) Uani 1 1 d . . . . .
H86 H 0.8177 0.2999 0.1951 0.034 Uiso 1 1 calc R U . . .
C87 C 1.0793(3) 0.22616(16) 0.38922(17) 0.0314(7) Uani 1 1 d . . . . .
H87A H 1.0744 0.1793 0.3839 0.047 Uiso 1 1 calc R U . . .
H87B H 1.0366 0.2401 0.4191 0.047 Uiso 1 1 calc R U . . .
H87C H 1.1553 0.2386 0.4100 0.047 Uiso 1 1 calc R U . . .
C1S C 0.6909(4) 0.0897(3) 0.5752(2) 0.0645(13) Uani 1 1 d . . . . .
H1S H 0.7125 0.0695 0.6220 0.077 Uiso 1 1 calc R U . A 1
Cl1 Cl 0.73048(19) 0.16979(9) 0.57541(9) 0.0991(6) Uani 1 1 d . . . . .
Cl2 Cl 0.73522(15) 0.04729(9) 0.51524(10) 0.0915(5) Uani 1 1 d . . . . .
Cl3A Cl 0.5450(4) 0.1040(3) 0.5398(3) 0.0717(6) Uiso 0.307(3) 1 d . . P B 1
Cl3B Cl 0.5534(3) 0.0775(2) 0.5599(2) 0.0717(6) Uiso 0.475(3) 1 d . . P B 2
Cl3C Cl 0.5719(6) 0.0478(4) 0.5783(4) 0.0717(6) Uiso 0.218(3) 1 d . . P B 3
C2S C 0.5860(5) 0.0488(2) 0.8192(3) 0.0654(13) Uani 1 1 d . . . . .
H2S H 0.5833 0.0968 0.8163 0.079 Uiso 1 1 calc R U . C 1
Cl4 Cl 0.47394(12) 0.02494(8) 0.84344(10) 0.0847(5) Uani 1 1 d . . . . .
Cl5 Cl 0.70692(12) 0.02897(9) 0.88435(9) 0.0867(5) Uani 1 1 d . . . . .
Cl6A Cl 0.6038(8) 0.0211(6) 0.7411(7) 0.086(2) Uani 0.55 1 d . . P D 1
Cl6B Cl 0.5709(11) 0.0081(8) 0.7426(9) 0.086(2) Uani 0.45 1 d . . P D 2

loop_
_atom_site_aniso_label
_atom_site_aniso_U_11
_atom_site_aniso_U_22
_atom_site_aniso_U_33
_atom_site_aniso_U_23
_atom_site_aniso_U_13
_atom_site_aniso_U_12
P1 0.0207(3) 0.0198(3) 0.0209(3) -0.0012(2) 0.0058(3) -0.0010(3)
B1 0.0226(15) 0.0239(15) 0.0179(14) 0.0005(12) 0.0054(12) -0.0012(12)
O1 0.0236(9) 0.0226(9) 0.0217(9) 0.0011(8) 0.0092(8) 0.0023(8)
C11 0.0189(13) 0.0274(14) 0.0213(13) 0.0007(11) 0.0062(10) -0.0016(11)
C12 0.0214(13) 0.0303(15) 0.0233(14) 0.0020(11) 0.0073(11) 0.0001(11)
F12 0.0369(10) 0.0373(10) 0.0188(8) 0.0035(7) 0.0061(7) 0.0060(8)
C13 0.0238(14) 0.0356(16) 0.0210(13) -0.0048(12) 0.0083(11) -0.0012(12)
F13 0.0414(11) 0.0465(11) 0.0243(9) -0.0101(8) 0.0123(8) -0.0003(9)
C14 0.0241(14) 0.0295(15) 0.0355(16) -0.0051(13) 0.0135(12) 0.0021(12)
F14 0.0438(11) 0.0347(10) 0.0459(12) -0.0094(9) 0.0176(9) 0.0105(9)
C15 0.0208(13) 0.0320(16) 0.0296(15) 0.0057(12) 0.0072(12) 0.0076(11)
F15 0.0397(11) 0.0392(11) 0.0375(10) 0.0091(8) 0.0114(9) 0.0184(9)
C16 0.0196(13) 0.0341(16) 0.0192(13) -0.0006(11) 0.0050(10) 0.0030(11)
F16 0.0342(9) 0.0403(10) 0.0193(8) 0.0007(7) 0.0035(7) 0.0119(8)
C21 0.0266(14) 0.0257(14) 0.0204(13) 0.0010(11) 0.0085(11) 0.0018(11)
C22 0.0291(15) 0.0248(14) 0.0265(14) -0.0003(12) 0.0055(12) -0.0007(12)
F22 0.0383(10) 0.0248(9) 0.0452(11) 0.0033(8) 0.0012(9) -0.0067(8)
C23 0.0403(18) 0.0283(16) 0.0353(17) 0.0097(13) 0.0070(14) 0.0050(14)
F23 0.0586(14) 0.0311(11) 0.0629(15) 0.0213(10) 0.0008(12) 0.0029(10)
C24 0.0331(17) 0.0366(18) 0.0352(17) 0.0118(14) -0.0008(14) 0.0095(14)
F24 0.0418(12) 0.0524(14) 0.0608(15) 0.0245(12) -0.0121(11) 0.0095(10)
C25 0.0238(15) 0.0364(17) 0.0331(16) 0.0032(13) 0.0016(12) 0.0008(13)
F25 0.0256(10) 0.0470(12) 0.0569(14) 0.0107(10) -0.0100(9) -0.0050(9)
C26 0.0254(14) 0.0257(14) 0.0267(14) 0.0044(11) 0.0056(12) 0.0008(11)
F26 0.0265(9) 0.0296(9) 0.0438(11) 0.0094(8) 0.0007(8) -0.0047(7)
C31 0.0230(13) 0.0256(14) 0.0223(13) -0.0010(11) 0.0066(11) 0.0019(11)
C32 0.0254(14) 0.0364(16) 0.0216(14) -0.0016(12) 0.0087(11) -0.0023(12)
F32 0.0302(9) 0.0532(12) 0.0182(8) -0.0012(8) 0.0066(7) -0.0061(8)
C33 0.0276(15) 0.0435(18) 0.0237(15) -0.0082(13) 0.0037(12) -0.0054(13)
F33 0.0381(11) 0.0795(17) 0.0259(10) -0.0145(10) 0.0031(8) -0.0174(11)
C34 0.0288(16) 0.0447(19) 0.0365(18) -0.0095(15) 0.0091(14) -0.0138(14)
F34 0.0384(12) 0.0808(18) 0.0482(13) -0.0168(12) 0.0123(10) -0.0337(12)
C35 0.0354(17) 0.0450(19) 0.0295(16) -0.0026(14) 0.0158(14) -0.0109(15)
F35 0.0502(13) 0.0834(18) 0.0382(12) -0.0037(12) 0.0221(10) -0.0331(13)
C36 0.0288(15) 0.0343(16) 0.0211(14) -0.0028(12) 0.0061(12) -0.0040(12)
F36 0.0371(10) 0.0510(12) 0.0189(8) -0.0013(8) 0.0090(7) -0.0114(9)
C41 0.0246(13) 0.0190(13) 0.0204(13) -0.0006(10) 0.0070(11) -0.0011(10)
C42 0.0306(16) 0.0320(16) 0.0285(15) 0.0068(13) 0.0059(13) 0.0027(13)
C43 0.0447(19) 0.0332(17) 0.0254(15) 0.0104(13) 0.0042(14) 0.0020(14)
C44 0.0469(19) 0.0337(17) 0.0233(15) 0.0036(13) 0.0083(14) -0.0123(15)
C45 0.0311(16) 0.0407(18) 0.0308(16) 0.0041(14) 0.0092(13) -0.0104(14)
C46 0.0258(14) 0.0314(15) 0.0227(13) 0.0037(11) 0.0071(11) -0.0015(12)
C47 0.071(3) 0.059(3) 0.0340(19) 0.0152(18) 0.0131(19) -0.023(2)
C48 0.0174(12) 0.0248(14) 0.0176(12) -0.0007(10) 0.0036(10) 0.0007(10)
C49 0.0232(13) 0.0245(14) 0.0201(13) 0.0027(10) 0.0074(11) -0.0009(11)
C50 0.0221(13) 0.0209(13) 0.0247(13) -0.0008(11) 0.0059(11) -0.0007(10)
C51 0.0371(16) 0.0255(15) 0.0243(14) -0.0013(11) 0.0092(12) 0.0010(12)
C61 0.0216(13) 0.0247(14) 0.0247(13) 0.0005(11) 0.0068(11) -0.0008(11)
C62 0.0247(14) 0.0276(15) 0.0284(15) 0.0021(12) 0.0073(12) -0.0018(12)
C63 0.0243(15) 0.0347(17) 0.0354(17) 0.0043(13) 0.0030(13) 0.0023(13)
C64 0.0242(15) 0.0435(19) 0.0378(18) -0.0012(15) -0.0013(13) -0.0040(14)
C65 0.0311(16) 0.0351(17) 0.0368(17) -0.0087(14) 0.0018(14) -0.0079(13)
C66 0.0263(15) 0.0274(15) 0.0306(15) -0.0026(12) 0.0045(12) -0.0029(12)
C67 0.0308(16) 0.0261(15) 0.0370(17) 0.0028(13) 0.0040(13) 0.0028(12)
C71 0.0273(14) 0.0232(14) 0.0218(13) -0.0007(11) 0.0060(11) 0.0038(11)
C72 0.0264(15) 0.0332(16) 0.0245(14) 0.0012(12) 0.0062(12) 0.0056(12)
C73 0.0393(18) 0.0418(18) 0.0265(15) 0.0022(13) 0.0127(13) 0.0141(15)
C74 0.052(2) 0.0357(18) 0.0245(15) -0.0040(13) 0.0076(14) 0.0133(15)
C75 0.0453(19) 0.0257(15) 0.0281(15) -0.0058(12) 0.0012(14) 0.0030(14)
C76 0.0298(15) 0.0241(14) 0.0276(14) -0.0017(11) 0.0051(12) 0.0029(12)
C77 0.0281(16) 0.051(2) 0.0385(18) -0.0010(16) 0.0147(14) -0.0036(15)
C81 0.0245(14) 0.0190(13) 0.0258(14) -0.0029(10) 0.0079(11) -0.0017(10)
C82 0.0249(14) 0.0220(14) 0.0315(15) -0.0035(12) 0.0061(12) -0.0017(11)
C83 0.0239(15) 0.0328(17) 0.0460(19) -0.0025(14) 0.0100(14) -0.0042(12)
C84 0.0324(17) 0.0383(18) 0.047(2) 0.0039(15) 0.0194(15) -0.0053(14)
C85 0.0383(18) 0.0353(17) 0.0332(16) 0.0059(13) 0.0138(14) -0.0034(14)
C86 0.0282(15) 0.0279(15) 0.0295(15) 0.0021(12) 0.0086(12) -0.0010(12)
C87 0.0245(15) 0.0325(16) 0.0323(16) -0.0011(13) 0.0009(12) -0.0005(12)
C1S 0.061(3) 0.091(4) 0.038(2) 0.002(2) 0.009(2) -0.008(3)
Cl1 0.1363(16) 0.0863(11) 0.0639(9) -0.0022(8) 0.0139(9) -0.0121(10)
Cl2 0.0976(11) 0.0923(11) 0.1087(12) 0.0055(9) 0.0673(10) 0.0190(9)
C2S 0.087(4) 0.047(2) 0.070(3) 0.003(2) 0.036(3) 0.016(2)
Cl4 0.0595(7) 0.0815(9) 0.1187(13) -0.0246(9) 0.0354(8) -0.0071(7)
Cl5 0.0553(7) 0.1126(12) 0.0934(11) -0.0233(9) 0.0245(7) -0.0095(7)
Cl6A 0.112(6) 0.091(5) 0.0643(10) 0.007(3) 0.039(4) 0.042(4)
Cl6B 0.112(6) 0.091(5) 0.0643(10) 0.007(3) 0.039(4) 0.042(4)

loop_
_atom_type_symbol
_atom_type_description
_atom_type_scat_dispersion_real
_atom_type_scat_dispersion_imag
_atom_type_scat_source
C C 0.0181 0.0091 'International Tables Vol C Tables 4.2.6.8 and 6.1.1.4'
H H 0.0000 0.0000 'International Tables Vol C Tables 4.2.6.8 and 6.1.1.4'
B B 0.0090 0.0039 'International Tables Vol C Tables 4.2.6.8 and 6.1.1.4'
O O 0.0492 0.0322 'International Tables Vol C Tables 4.2.6.8 and 6.1.1.4'
F F 0.0727 0.0534 'International Tables Vol C Tables 4.2.6.8 and 6.1.1.4'
P P 0.2955 0.4335 'International Tables Vol C Tables 4.2.6.8 and 6.1.1.4'
Cl Cl 0.3639 0.7018 'International Tables Vol C Tables 4.2.6.8 and 6.1.1.4'

loop_
_geom_angle_atom_site_label_1
_geom_angle_atom_site_label_2
_geom_angle_atom_site_label_3
_geom_angle
C71 P1 C61 109.65(14)
C71 P1 C81 111.67(14)
C61 P1 C81 107.93(13)
C71 P1 C50 110.15(13)
C61 P1 C50 110.87(13)
C81 P1 C50 106.52(13)
O1 B1 C21 107.8(2)
O1 B1 C31 113.0(2)
C21 B1 C31 115.3(2)
O1 B1 C11 103.1(2)
C21 B1 C11 112.3(2)
C31 B1 C11 104.7(2)
C48 O1 B1 128.2(2)
C12 C11 C16 113.7(3)
C12 C11 B1 126.7(3)
C16 C11 B1 119.6(2)
F12 C12 C11 121.2(3)
F12 C12 C13 115.2(3)
C11 C12 C13 123.7(3)
F13 C13 C14 119.5(3)
F13 C13 C12 120.8(3)
C14 C13 C12 119.7(3)
F14 C14 C13 120.5(3)
F14 C14 C15 120.4(3)
C13 C14 C15 119.1(3)
F15 C15 C16 120.6(3)
F15 C15 C14 120.2(3)
C16 C15 C14 119.2(3)
F16 C16 C15 115.4(3)
F16 C16 C11 120.0(3)
C15 C16 C11 124.6(3)
C22 C21 C26 113.7(3)
C22 C21 B1 128.0(3)
C26 C21 B1 118.3(3)
F22 C22 C21 121.1(3)
F22 C22 C23 114.9(3)
C21 C22 C23 123.9(3)
F23 C23 C24 119.8(3)
F23 C23 C22 120.6(3)
C24 C23 C22 119.6(3)
F24 C24 C23 120.9(3)
F24 C24 C25 119.9(3)
C23 C24 C25 119.2(3)
F25 C25 C26 121.4(3)
F25 C25 C24 119.4(3)
C26 C25 C24 119.3(3)
F26 C26 C25 115.6(3)
F26 C26 C21 120.1(3)
C25 C26 C21 124.3(3)
C32 C31 C36 113.2(3)
C32 C31 B1 127.1(3)
C36 C31 B1 119.5(3)
F32 C32 C31 121.3(3)
F32 C32 C33 114.7(3)
C31 C32 C33 124.0(3)
F33 C33 C34 119.5(3)
F33 C33 C32 120.9(3)
C34 C33 C32 119.6(3)
F34 C34 C33 120.5(3)
F34 C34 C35 120.6(3)
C33 C34 C35 118.9(3)
F35 C35 C36 121.0(3)
F35 C35 C34 119.6(3)
C36 C35 C34 119.4(3)
F36 C36 C35 116.0(3)
F36 C36 C31 119.1(3)
C35 C36 C31 124.8(3)
C46 C41 C42 119.1(3)
C46 C41 C48 121.6(3)
C42 C41 C48 119.3(3)
C43 C42 C41 120.1(3)
C43 C42 H42 119.9
C41 C42 H42 119.9
C42 C43 C44 121.2(3)
C42 C43 H43 119.4
C44 C43 H43 119.4
C43 C44 C45 118.2(3)
C43 C44 C47 120.0(3)
C45 C44 C47 121.8(4)
C44 C45 C46 120.8(3)
C44 C45 H45 119.6
C46 C45 H45 119.6
C41 C46 C45 120.5(3)
C41 C46 H46 119.7
C45 C46 H46 119.7
C44 C47 H47A 109.5
C44 C47 H47B 109.5
H47A C47 H47B 109.5
C44 C47 H47C 109.5
H47A C47 H47C 109.5
H47B C47 H47C 109.5
O1 C48 C49 125.9(3)
O1 C48 C41 109.4(2)
C49 C48 C41 124.7(3)
C48 C49 C50 124.9(3)
C48 C49 H49 117.6
C50 C49 H49 117.6
C51 C50 C49 128.4(3)
C51 C50 P1 116.5(2)
C49 C50 P1 114.7(2)
C50 C51 H51A 120.0
C50 C51 H51B 120.0
H51A C51 H51B 120.0
C66 C61 C62 120.9(3)
C66 C61 P1 117.7(2)
C62 C61 P1 121.5(2)
C63 C62 C61 117.0(3)
C63 C62 C67 118.5(3)
C61 C62 C67 124.5(3)
C64 C63 C62 122.0(3)
C64 C63 H63 119.0
C62 C63 H63 119.0
C65 C64 C63 120.4(3)
C65 C64 H64 119.8
C63 C64 H64 119.8
C64 C65 C66 119.5(3)
C64 C65 H65 120.2
C66 C65 H65 120.2
C65 C66 C61 120.2(3)
C65 C66 H66 119.9
C61 C66 H66 119.9
C62 C67 H67A 109.5
C62 C67 H67B 109.5
H67A C67 H67B 109.5
C62 C67 H67C 109.5
H67A C67 H67C 109.5
H67B C67 H67C 109.5
C76 C71 C72 120.5(3)
C76 C71 P1 117.6(2)
C72 C71 P1 121.8(2)
C73 C72 C71 117.4(3)
C73 C72 C77 118.5(3)
C71 C72 C77 124.0(3)
C74 C73 C72 121.7(3)
C74 C73 H73 119.2
C72 C73 H73 119.2
C75 C74 C73 120.6(3)
C75 C74 H74 119.7
C73 C74 H74 119.7
C74 C75 C76 119.2(3)
C74 C75 H75 120.4
C76 C75 H75 120.4
C75 C76 C71 120.6(3)
C75 C76 H76 119.7
C71 C76 H76 119.7
C72 C77 H77A 109.5
C72 C77 H77B 109.5
H77A C77 H77B 109.5
C72 C77 H77C 109.5
H77A C77 H77C 109.5
H77B C77 H77C 109.5
C86 C81 C82 120.1(3)
C86 C81 P1 117.5(2)
C82 C81 P1 122.1(2)
C83 C82 C81 117.0(3)
C83 C82 C87 118.1(3)
C81 C82 C87 124.9(3)
C84 C83 C82 122.5(3)
C84 C83 H83 118.7
C82 C83 H83 118.7
C85 C84 C83 120.0(3)
C85 C84 H84 120.0
C83 C84 H84 120.0
C84 C85 C86 119.3(3)
C84 C85 H85 120.4
C86 C85 H85 120.4
C85 C86 C81 121.0(3)
C85 C86 H86 119.5
C81 C86 H86 119.5
C82 C87 H87A 109.5
C82 C87 H87B 109.5
H87A C87 H87B 109.5
C82 C87 H87C 109.5
H87A C87 H87C 109.5
H87B C87 H87C 109.5
Cl3B C1S Cl2 109.8(3)
Cl3B C1S Cl1 115.2(4)
Cl2 C1S Cl1 109.2(3)
Cl2 C1S Cl3C 104.4(4)
Cl1 C1S Cl3C 136.2(5)
Cl2 C1S Cl3A 109.0(3)
Cl1 C1S Cl3A 96.4(4)
Cl2 C1S H1S 113.6
Cl1 C1S H1S 113.6
Cl3A C1S H1S 113.6
Cl6B C2S Cl4 103.8(5)
Cl6B C2S Cl5 113.2(6)
Cl4 C2S Cl5 110.1(3)
Cl4 C2S Cl6A 120.5(5)
Cl5 C2S Cl6A 105.8(5)
Cl4 C2S H2S 106.5
Cl5 C2S H2S 106.5
Cl6A C2S H2S 106.5

loop_
_geom_bond_atom_site_label_1
_geom_bond_atom_site_label_2
_geom_bond_distance
P1 C71 1.805(3)
P1 C61 1.807(3)
P1 C81 1.815(3)
P1 C50 1.825(3)
B1 O1 1.493(4)
B1 C21 1.649(4)
B1 C31 1.655(4)
B1 C11 1.657(4)
O1 C48 1.335(3)
C11 C12 1.390(4)
C11 C16 1.392(4)
C12 F12 1.342(3)
C12 C13 1.394(4)
C13 F13 1.334(3)
C13 C14 1.376(5)
C14 F14 1.341(4)
C14 C15 1.381(5)
C15 F15 1.344(4)
C15 C16 1.381(4)
C16 F16 1.355(3)
C21 C22 1.381(4)
C21 C26 1.392(4)
C22 F22 1.348(4)
C22 C23 1.387(5)
C23 F23 1.345(4)
C23 C24 1.367(5)
C24 F24 1.345(4)
C24 C25 1.378(5)
C25 F25 1.347(4)
C25 C26 1.376(4)
C26 F26 1.349(4)
C31 C32 1.386(4)
C31 C36 1.393(4)
C32 F32 1.353(4)
C32 C33 1.389(5)
C33 F33 1.340(4)
C33 C34 1.376(5)
C34 F34 1.340(4)
C34 C35 1.377(5)
C35 F35 1.343(4)
C35 C36 1.373(5)
C36 F36 1.346(4)
C41 C46 1.382(4)
C41 C42 1.393(4)
C41 C48 1.488(4)
C42 C43 1.388(5)
C42 H42 0.9500
C43 C44 1.390(5)
C43 H43 0.9500
C44 C45 1.390(5)
C44 C47 1.509(5)
C45 C46 1.394(4)
C45 H45 0.9500
C46 H46 0.9500
C47 H47A 0.9800
C47 H47B 0.9800
C47 H47C 0.9800
C48 C49 1.352(4)
C49 C50 1.468(4)
C49 H49 0.9500
C50 C51 1.332(4)
C51 H51A 0.9500
C51 H51B 0.9500
C61 C66 1.402(4)
C61 C62 1.413(4)
C62 C63 1.400(4)
C62 C67 1.500(4)
C63 C64 1.386(5)
C63 H63 0.9500
C64 C65 1.379(5)
C64 H64 0.9500
C65 C66 1.393(5)
C65 H65 0.9500
C66 H66 0.9500
C67 H67A 0.9800
C67 H67B 0.9800
C67 H67C 0.9800
C71 C76 1.401(4)
C71 C72 1.409(4)
C72 C73 1.398(5)
C72 C77 1.510(5)
C73 C74 1.387(6)
C73 H73 0.9500
C74 C75 1.383(6)
C74 H74 0.9500
C75 C76 1.387(4)
C75 H75 0.9500
C76 H76 0.9500
C77 H77A 0.9800
C77 H77B 0.9800
C77 H77C 0.9800
C81 C86 1.396(4)
C81 C82 1.417(4)
C82 C83 1.396(5)
C82 C87 1.503(4)
C83 C84 1.384(5)
C83 H83 0.9500
C84 C85 1.379(5)
C84 H84 0.9500
C85 C86 1.391(5)
C85 H85 0.9500
C86 H86 0.9500
C87 H87A 0.9800
C87 H87B 0.9800
C87 H87C 0.9800
C1S Cl3B 1.729(6)
C1S Cl2 1.737(6)
C1S Cl1 1.743(6)
C1S Cl3C 1.786(9)
C1S Cl3A 1.829(7)
C1S H1S 1.0000
C2S Cl6B 1.732(18)
C2S Cl4 1.739(6)
C2S Cl5 1.766(6)
C2S Cl6A 1.770(13)
C2S H2S 1.0000
